data_7022719
loop_
_publ_author_name
'Gardiner, Michael G.'
'Ho, Curtis C.'
'Mackay, Felicity M.'
'McGuinness, David S.'
'Tucker, Matthew'

_publ_section_title
;
 Selective and adaptable access to N,N'-asymmetrically substituted
 imidazol-2-ylidene bis-NHC ligands: Pd(II) complexes featuring wide
 variation in N-alkyl and aryl steric bulk.
;
_journal_issue 20
_journal_name_full 'Dalton transactions (Cambridge, England : 2003)'
_journal_page_first 7447
_journal_page_last 7457
_journal_paper_doi 10.1039/c3dt32895c
_journal_volume 42
_journal_year 2013
_chemical_formula_sum 'C21 H26 F12 N6 P2 Pd'
_chemical_formula_weight 758.82
_chemical_name_systematic
;
?
;
_space_group_IT_number 2
_symmetry_cell_setting triclinic
_symmetry_Int_Tables_number 2
_symmetry_space_group_name_Hall '-P 1'
_symmetry_space_group_name_H-M 'P -1'
_atom_sites_solution_hydrogens geom
_atom_sites_solution_primary direct
_atom_sites_solution_secondary difmap
_audit_creation_method SHELXL-97
_cell_angle_alpha 78.309(6)
_cell_angle_beta 82.023(11)
_cell_angle_gamma 63.410(11)
_cell_formula_units_Z 2
_cell_length_a 10.960(3)
_cell_length_b 11.4690(17)
_cell_length_c 13.2140(16)
_cell_measurement_reflns_used 19000
_cell_measurement_temperature 100(2)
_cell_measurement_theta_max 27.15
_cell_measurement_theta_min 1.58
_cell_volume 1452.3(5)
_computing_cell_refinement XDS
_computing_data_collection BLU-ICE
_computing_data_reduction XDS
_computing_molecular_graphics
;
'X-SEED (Barbour, 2008) and ORTEPIII (Farrugia, 1998)'
;
_computing_publication_material 'WinGX (Farrugia, 1999)'
_computing_structure_refinement 'SHELXL-97 (Sheldrick, 1997)'
_computing_structure_solution 'SHELXS-97 (Sheldrick, 1990)'
_diffrn_ambient_temperature 100(2)
_diffrn_detector_area_resol_mean 'ADSC Q210'
_diffrn_measured_fraction_theta_full 0.914
_diffrn_measured_fraction_theta_max 0.914
_diffrn_measurement_device_type '3-BM1 Australian Synchrotron'
_diffrn_measurement_method Rotation
_diffrn_radiation_monochromator Si<111>
_diffrn_radiation_source 'synchrotron BM'
_diffrn_radiation_type Synchrotron
_diffrn_radiation_wavelength 0.71080
_diffrn_reflns_av_R_equivalents 0.0276
_diffrn_reflns_av_sigmaI/netI 0.0225
_diffrn_reflns_limit_h_max 14
_diffrn_reflns_limit_h_min -14
_diffrn_reflns_limit_k_max 14
_diffrn_reflns_limit_k_min -14
_diffrn_reflns_limit_l_max 16
_diffrn_reflns_limit_l_min -16
_diffrn_reflns_number 22436
_diffrn_reflns_theta_full 27.15
_diffrn_reflns_theta_max 27.15
_diffrn_reflns_theta_min 1.58
_exptl_absorpt_coefficient_mu 0.850
_exptl_absorpt_correction_type none
_exptl_crystal_colour colourless
_exptl_crystal_density_diffrn 1.735
_exptl_crystal_density_method 'not measured'
_exptl_crystal_description needle
_exptl_crystal_F_000 756
_exptl_crystal_size_max 0.50
_exptl_crystal_size_mid 0.02
_exptl_crystal_size_min 0.02
_refine_diff_density_max 1.642
_refine_diff_density_min -1.199
_refine_diff_density_rms 0.105
_refine_ls_extinction_coef 0.070(4)
_refine_ls_extinction_expression Fc^*^=kFc[1+0.001xFc^2^\l^3^/sin(2\q)]^-1/4^
_refine_ls_extinction_method SHELXL
_refine_ls_goodness_of_fit_ref 1.029
_refine_ls_hydrogen_treatment constr
_refine_ls_matrix_type full
_refine_ls_number_parameters 386
_refine_ls_number_reflns 5876
_refine_ls_number_restraints 0
_refine_ls_restrained_S_all 1.029
_refine_ls_R_factor_all 0.0553
_refine_ls_R_factor_gt 0.0509
_refine_ls_shift/su_max 0.005
_refine_ls_shift/su_mean 0.000
_refine_ls_structure_factor_coef Fsqd
_refine_ls_weighting_details 'calc w=1/[\s^2^(Fo^2^)+(0.0794P)^2^+3.3586P] where P=(Fo^2^+2Fc^2^)/3'
_refine_ls_weighting_scheme calc
_refine_ls_wR_factor_gt 0.1332
_refine_ls_wR_factor_ref 0.1365
_reflns_number_gt 5344
_reflns_number_total 5876
_reflns_threshold_expression >2sigma(I)
_cod_data_source_file c3dt32895c.txt
_cod_data_source_block d:\as31mt03\p-1
_cod_original_sg_symbol_H-M P-1
_cod_database_code 7022719

loop_
_symmetry_equiv_pos_as_xyz
'x, y, z'
'-x, -y, -z'

loop_
_atom_site_label
_atom_site_type_symbol
_atom_site_fract_x
_atom_site_fract_y
_atom_site_fract_z
_atom_site_U_iso_or_equiv
_atom_site_adp_type
_atom_site_occupancy
_atom_site_symmetry_multiplicity
_atom_site_calc_flag
_atom_site_refinement_flags
Pd1 Pd 0.60690(3) 0.69762(3) 0.75162(2) 0.03188(15) Uani 1 1 d .
P1 P 0.80270(12) 0.28181(15) 0.65492(10) 0.0475(3) Uani 1 1 d .
P2 P 0.24042(13) 0.52536(14) 0.80346(11) 0.0496(3) Uani 1 1 d .
F1 F 0.9173(3) 0.1712(4) 0.5969(3) 0.0822(12) Uani 1 1 d .
F2 F 0.8665(5) 0.2135(5) 0.7614(3) 0.0971(15) Uani 1 1 d .
F3 F 0.6863(4) 0.3981(3) 0.7091(3) 0.0644(9) Uani 1 1 d .
F4 F 0.7366(4) 0.3572(4) 0.5444(3) 0.0718(9) Uani 1 1 d .
F5 F 0.7090(4) 0.2087(4) 0.6691(3) 0.0728(10) Uani 1 1 d .
F6 F 0.8851(4) 0.3740(5) 0.6329(4) 0.0901(13) Uani 1 1 d .
F7 F 0.3801(4) 0.4169(5) 0.7594(4) 0.0942(14) Uani 1 1 d .
F8 F 0.2311(5) 0.6226(5) 0.6991(4) 0.1041(16) Uani 1 1 d .
F9 F 0.1004(4) 0.6306(4) 0.8469(3) 0.0777(11) Uani 1 1 d .
F10 F 0.2534(5) 0.4244(4) 0.9068(3) 0.0896(13) Uani 1 1 d .
F11 F 0.1575(3) 0.4667(3) 0.7554(2) 0.0552(7) Uani 1 1 d .
F12 F 0.3235(4) 0.5815(4) 0.8533(5) 0.0992(16) Uani 1 1 d .
N1 N 0.8101(4) 0.6847(4) 0.5684(3) 0.0427(8) Uani 1 1 d .
N2 N 0.6334(4) 0.6676(4) 0.5340(3) 0.0423(8) Uani 1 1 d .
N3 N 0.4064(4) 0.7840(4) 0.5952(3) 0.0422(8) Uani 1 1 d .
N4 N 0.3286(3) 0.9222(4) 0.7024(3) 0.0383(8) Uani 1 1 d .
N5 N 0.7868(3) 0.5634(4) 0.8182(3) 0.0372(7) Uani 1 1 d .
N6 N 0.5113(4) 0.7000(4) 0.8963(3) 0.0397(8) Uani 1 1 d .
C1 C 0.6910(4) 0.6860(4) 0.6099(3) 0.0393(9) Uani 1 1 d .
C2 C 0.8269(5) 0.6625(5) 0.4666(4) 0.0525(12) Uani 1 1 d .
H2 H 0.9031 0.6564 0.4201 0.063 Uiso 1 1 calc R
C3 C 0.7175(5) 0.6513(5) 0.4456(4) 0.0535(13) Uani 1 1 d .
H3 H 0.7010 0.6353 0.3822 0.064 Uiso 1 1 calc R
C4 C 0.4982(5) 0.6693(5) 0.5483(4) 0.0477(11) Uani 1 1 d .
H4A H 0.4655 0.6741 0.4807 0.057 Uiso 1 1 calc R
H4B H 0.5022 0.5877 0.5936 0.057 Uiso 1 1 calc R
C5 C 0.4352(4) 0.8112(4) 0.6810(3) 0.0369(9) Uani 1 1 d .
C6 C 0.2304(4) 0.9653(5) 0.6294(4) 0.0463(11) Uani 1 1 d .
H6 H 0.1450 1.0411 0.6277 0.056 Uiso 1 1 calc R
C7 C 0.2796(5) 0.8790(5) 0.5623(4) 0.0505(12) Uani 1 1 d .
H7 H 0.2362 0.8823 0.5037 0.061 Uiso 1 1 calc R
C8 C 0.9072(5) 0.7061(6) 0.6185(4) 0.0523(12) Uani 1 1 d .
H8A H 0.8685 0.7305 0.6867 0.079 Uiso 1 1 calc R
H8B H 0.9260 0.7774 0.5758 0.079 Uiso 1 1 calc R
H8C H 0.9924 0.6248 0.6266 0.079 Uiso 1 1 calc R
C9 C 0.3118(4) 0.9836(4) 0.7922(4) 0.0382(9) Uani 1 1 d .
C10 C 0.2188(4) 0.9717(4) 0.8725(4) 0.0444(10) Uani 1 1 d .
C11 C 0.2104(4) 1.0243(5) 0.9607(4) 0.0482(11) Uani 1 1 d .
H11 H 0.1499 1.0150 1.0173 0.058 Uiso 1 1 calc R
C12 C 0.2877(4) 1.0896(5) 0.9685(4) 0.0467(11) Uani 1 1 d .
C13 C 0.3771(4) 1.1015(4) 0.8857(4) 0.0423(10) Uani 1 1 d .
H13 H 0.4297 1.1470 0.8904 0.051 Uiso 1 1 calc R
C14 C 0.3917(4) 1.0491(4) 0.7971(4) 0.0381(9) Uani 1 1 d .
C15 C 0.1323(5) 0.9021(5) 0.8655(5) 0.0582(14) Uani 1 1 d .
H15A H 0.0909 0.8849 0.9342 0.087 Uiso 1 1 calc R
H15B H 0.1897 0.8183 0.8404 0.087 Uiso 1 1 calc R
H15C H 0.0601 0.9579 0.8175 0.087 Uiso 1 1 calc R
C16 C 0.2742(6) 1.1479(6) 1.0649(4) 0.0607(14) Uani 1 1 d .
H16A H 0.2353 1.2443 1.0477 0.091 Uiso 1 1 calc R
H16B H 0.3645 1.1143 1.0923 0.091 Uiso 1 1 calc R
H16C H 0.2140 1.1226 1.1173 0.091 Uiso 1 1 calc R
C17 C 0.4924(5) 1.0605(5) 0.7097(4) 0.0438(10) Uani 1 1 d .
H17A H 0.5154 1.1320 0.7158 0.066 Uiso 1 1 calc R
H17B H 0.4515 1.0798 0.6433 0.066 Uiso 1 1 calc R
H17C H 0.5755 0.9772 0.7131 0.066 Uiso 1 1 calc R
C18 C 0.8725(4) 0.4734(4) 0.8564(3) 0.0383(9) Uani 1 1 d .
C19 C 0.9817(5) 0.3535(5) 0.9054(4) 0.0555(13) Uani 1 1 d .
H19A H 0.9503 0.3277 0.9757 0.083 Uiso 1 1 calc R
H19B H 1.0615 0.3698 0.9083 0.083 Uiso 1 1 calc R
H19C H 1.0066 0.2824 0.8650 0.083 Uiso 1 1 calc R
C20 C 0.4579(4) 0.6897(5) 0.9746(4) 0.0421(10) Uani 1 1 d .
C21 C 0.3881(5) 0.6766(6) 1.0751(4) 0.0543(13) Uani 1 1 d .
H21A H 0.3191 0.7638 1.0884 0.081 Uiso 1 1 calc R
H21B H 0.4545 0.6382 1.1290 0.081 Uiso 1 1 calc R
H21C H 0.3437 0.6189 1.0758 0.081 Uiso 1 1 calc R

loop_
_atom_site_aniso_label
_atom_site_aniso_U_11
_atom_site_aniso_U_22
_atom_site_aniso_U_33
_atom_site_aniso_U_23
_atom_site_aniso_U_13
_atom_site_aniso_U_12
Pd1 0.02356(18) 0.0319(2) 0.0339(2) -0.00231(12) -0.00446(10) -0.00695(12)
P1 0.0325(5) 0.0706(8) 0.0424(6) -0.0166(6) 0.0001(4) -0.0224(5)
P2 0.0434(6) 0.0495(7) 0.0582(8) -0.0060(6) -0.0160(5) -0.0194(5)
F1 0.0442(17) 0.102(3) 0.062(2) -0.025(2) -0.0030(15) 0.0071(18)
F2 0.088(3) 0.102(3) 0.063(2) -0.013(2) -0.039(2) 0.002(2)
F3 0.082(2) 0.0609(19) 0.0522(17) -0.0167(15) 0.0169(15) -0.0356(17)
F4 0.084(2) 0.069(2) 0.0529(18) -0.0071(17) -0.0070(17) -0.0255(19)
F5 0.072(2) 0.077(2) 0.087(3) -0.026(2) 0.0124(18) -0.048(2)
F6 0.065(2) 0.111(3) 0.111(3) -0.027(3) 0.013(2) -0.054(2)
F7 0.0483(19) 0.114(3) 0.127(4) -0.063(3) -0.011(2) -0.021(2)
F8 0.106(3) 0.121(4) 0.097(3) 0.034(3) -0.016(3) -0.078(3)
F9 0.0513(18) 0.082(2) 0.098(3) -0.042(2) -0.0119(18) -0.0138(17)
F10 0.128(4) 0.079(3) 0.064(2) 0.013(2) -0.048(2) -0.044(3)
F11 0.0505(16) 0.077(2) 0.0481(15) -0.0169(15) -0.0050(12) -0.0331(15)
F12 0.070(2) 0.066(2) 0.176(5) -0.038(3) -0.058(3) -0.0191(19)
N1 0.0332(17) 0.0422(19) 0.0400(19) -0.0005(16) -0.0009(14) -0.0080(15)
N2 0.0369(18) 0.0416(19) 0.0387(18) -0.0074(16) -0.0086(14) -0.0062(15)
N3 0.0316(17) 0.0411(19) 0.051(2) -0.0099(17) -0.0143(15) -0.0085(15)
N4 0.0249(15) 0.0360(17) 0.050(2) -0.0054(16) -0.0097(14) -0.0076(13)
N5 0.0314(16) 0.0389(18) 0.0356(17) -0.0021(15) -0.0051(13) -0.0109(14)
N6 0.0307(16) 0.0398(18) 0.043(2) -0.0032(16) -0.0030(14) -0.0112(14)
C1 0.0331(19) 0.037(2) 0.039(2) -0.0022(17) -0.0051(16) -0.0078(16)
C2 0.048(3) 0.050(3) 0.037(2) 0.000(2) 0.0027(19) -0.005(2)
C3 0.050(3) 0.053(3) 0.037(2) -0.008(2) -0.0047(19) -0.003(2)
C4 0.037(2) 0.045(2) 0.055(3) -0.013(2) -0.0134(19) -0.0072(18)
C5 0.0292(18) 0.0337(19) 0.043(2) -0.0030(17) -0.0059(15) -0.0098(15)
C6 0.031(2) 0.041(2) 0.062(3) -0.011(2) -0.0146(19) -0.0065(17)
C7 0.038(2) 0.044(2) 0.064(3) -0.007(2) -0.021(2) -0.0085(19)
C8 0.031(2) 0.065(3) 0.051(3) 0.005(2) -0.0015(18) -0.018(2)
C9 0.0269(18) 0.0290(18) 0.050(2) -0.0061(17) -0.0086(16) -0.0031(14)
C10 0.0286(19) 0.034(2) 0.061(3) -0.008(2) -0.0004(18) -0.0060(16)
C11 0.0292(19) 0.041(2) 0.056(3) -0.006(2) 0.0013(18) -0.0015(17)
C12 0.031(2) 0.040(2) 0.052(3) -0.010(2) -0.0091(18) 0.0022(17)
C13 0.035(2) 0.036(2) 0.050(2) -0.0043(19) -0.0131(17) -0.0078(16)
C14 0.0272(18) 0.0295(18) 0.048(2) 0.0006(17) -0.0112(16) -0.0044(14)
C15 0.035(2) 0.051(3) 0.086(4) -0.015(3) 0.007(2) -0.018(2)
C16 0.046(3) 0.062(3) 0.056(3) -0.019(3) -0.013(2) -0.001(2)
C17 0.037(2) 0.041(2) 0.050(2) 0.0021(19) -0.0085(18) -0.0172(18)
C18 0.0316(19) 0.045(2) 0.035(2) -0.0029(18) -0.0038(15) -0.0145(18)
C19 0.038(2) 0.055(3) 0.059(3) 0.016(2) -0.014(2) -0.013(2)
C20 0.033(2) 0.045(2) 0.043(2) -0.0025(19) -0.0060(17) -0.0134(17)
C21 0.038(2) 0.068(3) 0.044(2) -0.001(2) 0.0031(19) -0.016(2)

loop_
_atom_type_symbol
_atom_type_description
_atom_type_scat_dispersion_real
_atom_type_scat_dispersion_imag
_atom_type_scat_source
C C 0.0033 0.0016 'International Tables Vol C Tables 4.2.6.8 and 6.1.1.4'
H H 0.0000 0.0000 'International Tables Vol C Tables 4.2.6.8 and 6.1.1.4'
N N 0.0061 0.0033 'International Tables Vol C Tables 4.2.6.8 and 6.1.1.4'
F F 0.0171 0.0103 'International Tables Vol C Tables 4.2.6.8 and 6.1.1.4'
P P 0.1023 0.0942 'International Tables Vol C Tables 4.2.6.8 and 6.1.1.4'
Pd Pd -0.9988 1.0072 'International Tables Vol C Tables 4.2.6.8 and 6.1.1.4'

loop_
_geom_angle_atom_site_label_1
_geom_angle_atom_site_label_2
_geom_angle_atom_site_label_3
_geom_angle
C1 Pd1 C5 84.25(18)
C1 Pd1 N6 174.92(17)
C5 Pd1 N6 93.90(16)
C1 Pd1 N5 93.09(15)
C5 Pd1 N5 173.98(16)
N6 Pd1 N5 88.30(14)
F2 P1 F5 93.6(3)
F2 P1 F1 92.6(2)
F5 P1 F1 90.8(2)
F2 P1 F3 89.5(2)
F5 P1 F3 90.3(2)
F1 P1 F3 177.5(2)
F2 P1 F4 178.1(3)
F5 P1 F4 88.0(2)
F1 P1 F4 88.3(2)
F3 P1 F4 89.5(2)
F2 P1 F6 92.2(3)
F5 P1 F6 172.9(3)
F1 P1 F6 93.1(3)
F3 P1 F6 85.6(2)
F4 P1 F6 86.2(2)
F8 P2 F10 178.3(3)
F8 P2 F9 90.7(3)
F10 P2 F9 90.9(3)
F8 P2 F12 91.7(3)
F10 P2 F12 88.6(3)
F9 P2 F12 90.6(2)
F8 P2 F11 89.5(2)
F10 P2 F11 90.2(2)
F9 P2 F11 89.55(19)
F12 P2 F11 178.8(2)
F8 P2 F7 89.7(3)
F10 P2 F7 88.6(3)
F9 P2 F7 178.6(2)
F12 P2 F7 90.7(2)
F11 P2 F7 89.1(2)
C1 N1 C2 109.0(4)
C1 N1 C8 126.8(4)
C2 N1 C8 124.2(4)
C1 N2 C3 110.8(4)
C1 N2 C4 122.2(4)
C3 N2 C4 127.0(4)
C5 N3 C7 110.3(4)
C5 N3 C4 122.6(4)
C7 N3 C4 127.2(4)
C5 N4 C6 109.9(4)
C5 N4 C9 125.4(3)
C6 N4 C9 124.6(4)
C18 N5 Pd1 165.8(4)
C20 N6 Pd1 172.8(4)
N1 C1 N2 105.9(4)
N1 C1 Pd1 131.8(3)
N2 C1 Pd1 122.2(3)
C3 C2 N1 108.1(4)
C3 C2 H2 125.9
N1 C2 H2 125.9
C2 C3 N2 106.2(5)
C2 C3 H3 126.9
N2 C3 H3 126.9
N3 C4 N2 107.9(4)
N3 C4 H4A 110.1
N2 C4 H4A 110.1
N3 C4 H4B 110.1
N2 C4 H4B 110.1
H4A C4 H4B 108.4
N4 C5 N3 106.3(4)
N4 C5 Pd1 131.4(3)
N3 C5 Pd1 122.3(3)
C7 C6 N4 107.0(4)
C7 C6 H6 126.5
N4 C6 H6 126.5
C6 C7 N3 106.6(4)
C6 C7 H7 126.7
N3 C7 H7 126.7
N1 C8 H8A 109.5
N1 C8 H8B 109.5
H8A C8 H8B 109.5
N1 C8 H8C 109.5
H8A C8 H8C 109.5
H8B C8 H8C 109.5
C10 C9 C14 122.2(4)
C10 C9 N4 118.4(4)
C14 C9 N4 119.3(4)
C11 C10 C9 117.5(4)
C11 C10 C15 120.8(5)
C9 C10 C15 121.6(5)
C12 C11 C10 121.8(5)
C12 C11 H11 119.1
C10 C11 H11 119.1
C11 C12 C13 118.7(5)
C11 C12 C16 120.5(5)
C13 C12 C16 120.8(5)
C14 C13 C12 122.1(5)
C14 C13 H13 119.0
C12 C13 H13 119.0
C13 C14 C9 117.6(4)
C13 C14 C17 120.8(4)
C9 C14 C17 121.5(4)
C10 C15 H15A 109.5
C10 C15 H15B 109.5
H15A C15 H15B 109.5
C10 C15 H15C 109.5
H15A C15 H15C 109.5
H15B C15 H15C 109.5
C12 C16 H16A 109.5
C12 C16 H16B 109.5
H16A C16 H16B 109.5
C12 C16 H16C 109.5
H16A C16 H16C 109.5
H16B C16 H16C 109.5
C14 C17 H17A 109.5
C14 C17 H17B 109.5
H17A C17 H17B 109.5
C14 C17 H17C 109.5
H17A C17 H17C 109.5
H17B C17 H17C 109.5
N5 C18 C19 178.0(5)
C18 C19 H19A 109.5
C18 C19 H19B 109.5
H19A C19 H19B 109.5
C18 C19 H19C 109.5
H19A C19 H19C 109.5
H19B C19 H19C 109.5
N6 C20 C21 179.5(5)
C20 C21 H21A 109.5
C20 C21 H21B 109.5
H21A C21 H21B 109.5
C20 C21 H21C 109.5
H21A C21 H21C 109.5
H21B C21 H21C 109.5

loop_
_geom_bond_atom_site_label_1
_geom_bond_atom_site_label_2
_geom_bond_distance
Pd1 C1 1.971(4)
Pd1 C5 1.977(4)
Pd1 N6 2.048(4)
Pd1 N5 2.061(3)
P1 F2 1.555(4)
P1 F5 1.564(3)
P1 F1 1.573(4)
P1 F3 1.590(4)
P1 F4 1.621(4)
P1 F6 1.636(4)
P2 F8 1.571(4)
P2 F10 1.578(4)
P2 F9 1.587(4)
P2 F12 1.594(4)
P2 F11 1.601(3)
P2 F7 1.604(4)
N1 C1 1.339(6)
N1 C2 1.391(6)
N1 C8 1.459(7)
N2 C1 1.353(6)
N2 C3 1.372(6)
N2 C4 1.459(6)
N3 C5 1.346(6)
N3 C7 1.388(6)
N3 C4 1.450(6)
N4 C5 1.337(5)
N4 C6 1.397(6)
N4 C9 1.449(6)
N5 C18 1.120(5)
N6 C20 1.128(6)
C2 C3 1.332(8)
C2 H2 0.9500
C3 H3 0.9500
C4 H4A 0.9900
C4 H4B 0.9900
C6 C7 1.342(7)
C6 H6 0.9500
C7 H7 0.9500
C8 H8A 0.9800
C8 H8B 0.9800
C8 H8C 0.9800
C9 C10 1.397(6)
C9 C14 1.399(6)
C10 C11 1.391(8)
C10 C15 1.509(7)
C11 C12 1.383(7)
C11 H11 0.9500
C12 C13 1.391(7)
C12 C16 1.516(7)
C13 C14 1.380(7)
C13 H13 0.9500
C14 C17 1.511(6)
C15 H15A 0.9800
C15 H15B 0.9800
C15 H15C 0.9800
C16 H16A 0.9800
C16 H16B 0.9800
C16 H16C 0.9800
C17 H17A 0.9800
C17 H17B 0.9800
C17 H17C 0.9800
C18 C19 1.457(6)
C19 H19A 0.9800
C19 H19B 0.9800
C19 H19C 0.9800
C20 C21 1.453(6)
C21 H21A 0.9800
C21 H21B 0.9800
C21 H21C 0.9800

loop_
_geom_torsion_atom_site_label_1
_geom_torsion_atom_site_label_2
_geom_torsion_atom_site_label_3
_geom_torsion_atom_site_label_4
_geom_torsion
C1 Pd1 N5 C18 -101.6(15)
C5 Pd1 N5 C18 -38(2)
N6 Pd1 N5 C18 73.5(15)
C1 Pd1 N6 C20 24(4)
C5 Pd1 N6 C20 92(3)
N5 Pd1 N6 C20 -82(3)
C2 N1 C1 N2 -1.2(5)
C8 N1 C1 N2 177.2(4)
C2 N1 C1 Pd1 174.4(3)
C8 N1 C1 Pd1 -7.1(7)
C3 N2 C1 N1 1.5(5)
C4 N2 C1 N1 -177.1(4)
C3 N2 C1 Pd1 -174.6(3)
C4 N2 C1 Pd1 6.8(6)
C5 Pd1 C1 N1 141.5(4)
N6 Pd1 C1 N1 -149.8(15)
N5 Pd1 C1 N1 -44.0(4)
C5 Pd1 C1 N2 -43.5(4)
N6 Pd1 C1 N2 25.3(19)
N5 Pd1 C1 N2 131.1(4)
C1 N1 C2 C3 0.5(6)
C8 N1 C2 C3 -178.0(5)
N1 C2 C3 N2 0.5(6)
C1 N2 C3 C2 -1.3(6)
C4 N2 C3 C2 177.3(4)
C5 N3 C4 N2 -51.3(6)
C7 N3 C4 N2 129.6(5)
C1 N2 C4 N3 47.2(6)
C3 N2 C4 N3 -131.1(5)
C6 N4 C5 N3 0.5(5)
C9 N4 C5 N3 176.0(4)
C6 N4 C5 Pd1 -179.4(3)
C9 N4 C5 Pd1 -3.9(7)
C7 N3 C5 N4 -0.2(5)
C4 N3 C5 N4 -179.5(4)
C7 N3 C5 Pd1 179.7(3)
C4 N3 C5 Pd1 0.4(6)
C1 Pd1 C5 N4 -140.0(4)
N6 Pd1 C5 N4 44.7(4)
N5 Pd1 C5 N4 156.0(13)
C1 Pd1 C5 N3 40.1(4)
N6 Pd1 C5 N3 -135.2(4)
N5 Pd1 C5 N3 -23.9(17)
C5 N4 C6 C7 -0.6(6)
C9 N4 C6 C7 -176.2(4)
N4 C6 C7 N3 0.4(6)
C5 N3 C7 C6 -0.1(6)
C4 N3 C7 C6 179.1(5)
C5 N4 C9 C10 -105.0(5)
C6 N4 C9 C10 69.9(6)
C5 N4 C9 C14 73.0(5)
C6 N4 C9 C14 -112.1(5)
C14 C9 C10 C11 -1.9(6)
N4 C9 C10 C11 176.1(4)
C14 C9 C10 C15 179.3(4)
N4 C9 C10 C15 -2.7(6)
C9 C10 C11 C12 1.9(6)
C15 C10 C11 C12 -179.4(4)
C10 C11 C12 C13 -0.7(7)
C10 C11 C12 C16 178.9(4)
C11 C12 C13 C14 -0.7(6)
C16 C12 C13 C14 179.8(4)
C12 C13 C14 C9 0.6(6)
C12 C13 C14 C17 -178.4(4)
C10 C9 C14 C13 0.7(6)
N4 C9 C14 C13 -177.3(3)
C10 C9 C14 C17 179.7(4)
N4 C9 C14 C17 1.8(6)
Pd1 N5 C18 C19 11(16)
Pd1 N6 C20 C21 -65(67)
